data_7055919
loop_
_publ_author_name
'Yadav, Reena'
'Singh, Ashish Kumar'
'Waghadkar, Yogesh'
'Kociok-K\"ohn, Gabriele'
'Kumar, Abhinav'
'Chauhan, Ratna'
'Rane, Sunit'
'Gosavi, Suresh'

_publ_section_title
;
 1,2-Bis(diphenylphosphino)ethane nickel(ii)
 O,O&#x2032;-dialkyldithiophosphates as potential precursors for nickel
 sulfides
;
_journal_issue 3
_journal_name_full 'New J. Chem.'
_journal_page_first 1327
_journal_paper_doi 10.1039/C6NJ03186B
_journal_volume 41
_journal_year 2017
_chemical_formula_moiety 'C54 H54 B Ni O2 P3 S2'
_chemical_formula_sum 'C54 H54 B Ni O2 P3 S2'
_chemical_formula_weight 961.52
_space_group_crystal_system monoclinic
_space_group_IT_number 14
_space_group_name_Hall '-P 2ybc'
_space_group_name_H-M_alt 'P 1 21/c 1'
_symmetry_space_group_name_Hall '-P 2ybc'
_symmetry_space_group_name_H-M 'P 1 21/c 1'
_atom_sites_solution_hydrogens geom
_audit_creation_method SHELXL-2014/7
_audit_update_record
;
2016-10-05 deposited with the CCDC.
2016-12-21 downloaded from the CCDC.
;
_cell_angle_alpha 90
_cell_angle_beta 100.6942(6)
_cell_angle_gamma 90
_cell_formula_units_Z 4
_cell_length_a 14.2516(2)
_cell_length_b 18.8126(2)
_cell_length_c 18.1568(3)
_cell_measurement_reflns_used 94487
_cell_measurement_temperature 150(2)
_cell_measurement_theta_max 27.485
_cell_measurement_theta_min 2.910
_cell_volume 4783.46(12)
_computing_cell_refinement 'HKL Scalepack (Otwinowski & Minor, 1997)'
_computing_data_collection 'Collect (Nonius BV, 1997-2000)'
_computing_data_reduction
;
 DENZO-SCALEPACK Z. Otwinowski and W. Minor, " 
 Processing of X-ray Diffraction Data Collected in Oscillation Mode ", 
 Methods in Enzymology, Volume 276: Macromolecular Crystallography, 
 part A, p.307-326, 1997,C.W. Carter, Jr. & R. M. Sweet, Eds., Academic Press.
;
_computing_molecular_graphics 'ORTEP3 for Windows - Farrugia, L. J. J. Appl. Crystallogr. 1997, 30, 565'
_computing_publication_material
;
 'WinGX publication routines, Farrugia, 
 L. J., J. Appl. Crystallogr., 1999, 32, 837-838
;
_computing_structure_refinement
;
 SHELXL-2014/7 (Sheldrick, 2014)
 Sheldrick GM (2008) Acta Crystallogr A64:112--122 and 
 C. B. H\"ubschle, G. M. Sheldrick and B. Dittrich
 ShelXle: a Qt graphical user interface for SHELXL
 J. Appl. Cryst., 44, (2011) 1281-1284.
;
_computing_structure_solution
; 
 SIR97- Altomare A., Burla M.C., Camalli M., Cascarano G.L., Giacovazzo C. , 
 Guagliardi A., Moliterni A.G.G., Polidori G.,Spagna R. 
 (1999) J. Appl. Cryst. 32, 115-119
;
_diffrn_ambient_temperature 150(2)
_diffrn_measured_fraction_theta_full 0.997
_diffrn_measured_fraction_theta_max 0.997
_diffrn_measurement_device_type 'Nonius Kappa CCD'
_diffrn_measurement_method '347 1.5 degree images with \w scans'
_diffrn_radiation_monochromator graphite
_diffrn_radiation_source 'fine-focus sealed tube'
_diffrn_radiation_type MoK\a
_diffrn_radiation_wavelength 0.71073
_diffrn_reflns_av_R_equivalents 0.1032
_diffrn_reflns_av_unetI/netI 0.0567
_diffrn_reflns_Laue_measured_fraction_full 0.997
_diffrn_reflns_Laue_measured_fraction_max 0.997
_diffrn_reflns_limit_h_max 18
_diffrn_reflns_limit_h_min -18
_diffrn_reflns_limit_k_max 24
_diffrn_reflns_limit_k_min -23
_diffrn_reflns_limit_l_max 23
_diffrn_reflns_limit_l_min -23
_diffrn_reflns_number 93811
_diffrn_reflns_point_group_measured_fraction_full 0.997
_diffrn_reflns_point_group_measured_fraction_max 0.997
_diffrn_reflns_theta_full 25.242
_diffrn_reflns_theta_max 27.501
_diffrn_reflns_theta_min 2.926
_exptl_absorpt_coefficient_mu 0.635
_exptl_absorpt_correction_T_max 0.946
_exptl_absorpt_correction_T_min 0.879
_exptl_absorpt_correction_type multi-scan
_exptl_absorpt_process_details
;
multi-scan from symmetry-related measurements 
 Sortav (Blessing 1995)
;
_exptl_crystal_colour yellow
_exptl_crystal_density_diffrn 1.335
_exptl_crystal_description block
_exptl_crystal_F_000 2016
_exptl_crystal_size_max 0.300
_exptl_crystal_size_mid 0.150
_exptl_crystal_size_min 0.100
_refine_diff_density_max 0.319
_refine_diff_density_min -0.311
_refine_diff_density_rms 0.062
_refine_ls_extinction_method none
_refine_ls_goodness_of_fit_ref 1.035
_refine_ls_hydrogen_treatment constr
_refine_ls_matrix_type full
_refine_ls_number_parameters 570
_refine_ls_number_reflns 10966
_refine_ls_number_restraints 0
_refine_ls_restrained_S_all 1.035
_refine_ls_R_factor_all 0.0823
_refine_ls_R_factor_gt 0.0454
_refine_ls_shift/su_max 0.001
_refine_ls_shift/su_mean 0.000
_refine_ls_structure_factor_coef Fsqd
_refine_ls_weighting_details 'w=1/[\s^2^(Fo^2^)+(0.0267P)^2^+4.3981P] where P=(Fo^2^+2Fc^2^)/3'
_refine_ls_weighting_scheme calc
_refine_ls_wR_factor_gt 0.0849
_refine_ls_wR_factor_ref 0.0965
_reflns_Friedel_coverage 0.000
_reflns_number_gt 7633
_reflns_number_total 10966
_reflns_threshold_expression 'I > 2\s(I)'
_cod_data_source_file c6nj03186b2.cif
_cod_data_source_block k14gkk6
_cod_depositor_comments 'Adding full bibliography for 7055917--7055919.cif.'
_cod_database_code 7055919
_shelx_shelxl_version_number 2014/7
_shelx_space_group_comment
;
The symmetry employed for this shelxl refinement is uniquely defined
by the following loop, which should always be used as a source of
symmetry information in preference to the above space-group names.
They are only intended as comments.
;
_shelx_estimated_absorpt_t_min 0.832
_shelx_estimated_absorpt_t_max 0.939

loop_
_space_group_symop_operation_xyz
'x, y, z'
'-x, y+1/2, -z+1/2'
'-x, -y, -z'
'x, -y-1/2, z-1/2'

loop_
_atom_site_label
_atom_site_type_symbol
_atom_site_fract_x
_atom_site_fract_y
_atom_site_fract_z
_atom_site_U_iso_or_equiv
_atom_site_adp_type
_atom_site_occupancy
_atom_site_site_symmetry_order
_atom_site_calc_flag
_atom_site_refinement_flags_posn
_atom_site_refinement_flags_adp
Ni Ni 0.69784(2) 0.35957(2) 0.53006(2) 0.02401(8) Uani 1 1 d . .
S1 S 0.81234(5) 0.42977(3) 0.59146(4) 0.03225(15) Uani 1 1 d . .
S2 S 0.63198(5) 0.45521(3) 0.46719(4) 0.03238(15) Uani 1 1 d . .
P1 P 0.76247(4) 0.26934(3) 0.59356(4) 0.02402(14) Uani 1 1 d . .
P2 P 0.58416(4) 0.28868(3) 0.48052(4) 0.02583(14) Uani 1 1 d . .
P3 P 0.73586(5) 0.50795(3) 0.53464(4) 0.02928(15) Uani 1 1 d . .
O1 O 0.79537(13) 0.55887(9) 0.49322(10) 0.0359(4) Uani 1 1 d . .
O2 O 0.69967(14) 0.56486(9) 0.58571(11) 0.0378(4) Uani 1 1 d . .
C1 C 0.67915(18) 0.19368(13) 0.57915(14) 0.0289(6) Uani 1 1 d . .
H1A H 0.7146 0.1483 0.5887 0.035 Uiso 1 1 calc R U
H1B H 0.6332 0.1970 0.6138 0.035 Uiso 1 1 calc R U
C2 C 0.62643(18) 0.19693(13) 0.49771(14) 0.0299(6) Uani 1 1 d . .
H2A H 0.5718 0.1635 0.4897 0.036 Uiso 1 1 calc R U
H2B H 0.6700 0.1840 0.4632 0.036 Uiso 1 1 calc R U
C3 C 0.78977(17) 0.28821(12) 0.69272(13) 0.0250(5) Uani 1 1 d . .
C4 C 0.71479(19) 0.30233(15) 0.73030(15) 0.0342(6) Uani 1 1 d . .
H4 H 0.6506 0.2967 0.7049 0.041 Uiso 1 1 calc R U
C5 C 0.7333(2) 0.32437(15) 0.80408(15) 0.0386(7) Uani 1 1 d . .
H5 H 0.6820 0.3344 0.8292 0.046 Uiso 1 1 calc R U
C6 C 0.8267(2) 0.33193(15) 0.84142(16) 0.0386(7) Uani 1 1 d . .
H6 H 0.8395 0.3463 0.8925 0.046 Uiso 1 1 calc R U
C7 C 0.9012(2) 0.31858(15) 0.80460(15) 0.0372(6) Uani 1 1 d . .
H7 H 0.9652 0.3241 0.8303 0.045 Uiso 1 1 calc R U
C8 C 0.88327(18) 0.29718(14) 0.73060(15) 0.0316(6) Uani 1 1 d . .
H8 H 0.9349 0.2885 0.7054 0.038 Uiso 1 1 calc R U
C9 C 0.87100(17) 0.23758(13) 0.56637(14) 0.0272(5) Uani 1 1 d . .
C10 C 0.90904(18) 0.27182(14) 0.51057(15) 0.0322(6) Uani 1 1 d . .
H10 H 0.8788 0.3130 0.4869 0.039 Uiso 1 1 calc R U
C11 C 0.9917(2) 0.24550(16) 0.48946(16) 0.0379(7) Uani 1 1 d . .
H11 H 1.0172 0.2686 0.4510 0.045 Uiso 1 1 calc R U
C12 C 1.03642(19) 0.18623(15) 0.52416(16) 0.0370(6) Uani 1 1 d . .
H12 H 1.0924 0.1683 0.5094 0.044 Uiso 1 1 calc R U
C13 C 0.99978(19) 0.15291(14) 0.58048(17) 0.0364(6) Uani 1 1 d . .
H13 H 1.0313 0.1125 0.6049 0.044 Uiso 1 1 calc R U
C14 C 0.91738(18) 0.17802(13) 0.60164(16) 0.0321(6) Uani 1 1 d . .
H14 H 0.8924 0.1547 0.6402 0.039 Uiso 1 1 calc R U
C15 C 0.53783(18) 0.29831(13) 0.38098(14) 0.0283(5) Uani 1 1 d . .
C16 C 0.5949(2) 0.33050(16) 0.33667(16) 0.0393(7) Uani 1 1 d . .
H16 H 0.6579 0.3450 0.3582 0.047 Uiso 1 1 calc R U
C17 C 0.5604(2) 0.34163(17) 0.26097(16) 0.0458(8) Uani 1 1 d . .
H17 H 0.5995 0.3645 0.2311 0.055 Uiso 1 1 calc R U
C18 C 0.4709(2) 0.32006(16) 0.22916(16) 0.0423(7) Uani 1 1 d . .
H18 H 0.4480 0.3279 0.1773 0.051 Uiso 1 1 calc R U
C19 C 0.4134(2) 0.28686(17) 0.27180(16) 0.0423(7) Uani 1 1 d . .
H19 H 0.3515 0.2710 0.2491 0.051 Uiso 1 1 calc R U
C20 C 0.4458(2) 0.27666(16) 0.34764(16) 0.0381(7) Uani 1 1 d . .
H20 H 0.4054 0.2549 0.3772 0.046 Uiso 1 1 calc R U
C21 C 0.48429(17) 0.29709(13) 0.52966(14) 0.0280(5) Uani 1 1 d . .
C22 C 0.41305(19) 0.24531(15) 0.52444(15) 0.0342(6) Uani 1 1 d . .
H22 H 0.4163 0.2037 0.4954 0.041 Uiso 1 1 calc R U
C23 C 0.33714(19) 0.25508(16) 0.56207(15) 0.0371(6) Uani 1 1 d . .
H23 H 0.2882 0.2202 0.5580 0.045 Uiso 1 1 calc R U
C24 C 0.3324(2) 0.31485(15) 0.60513(16) 0.0371(6) Uani 1 1 d . .
H24 H 0.2805 0.3210 0.6306 0.045 Uiso 1 1 calc R U
C25 C 0.4031(2) 0.36566(15) 0.61120(16) 0.0371(6) Uani 1 1 d . .
H25 H 0.4003 0.4066 0.6413 0.044 Uiso 1 1 calc R U
C26 C 0.47811(19) 0.35701(14) 0.57343(15) 0.0325(6) Uani 1 1 d . .
H26 H 0.5262 0.3925 0.5774 0.039 Uiso 1 1 calc R U
C27 C 0.8437(2) 0.53112(16) 0.43438(17) 0.0404(7) Uani 1 1 d . .
H27A H 0.8015 0.5355 0.3847 0.049 Uiso 1 1 calc R U
H27B H 0.8598 0.4803 0.4436 0.049 Uiso 1 1 calc R U
C28 C 0.9324(2) 0.57389(19) 0.43657(18) 0.0509(8) Uani 1 1 d . .
H28A H 0.9658 0.5574 0.3972 0.076 Uiso 1 1 calc R U
H28B H 0.9741 0.5682 0.4856 0.076 Uiso 1 1 calc R U
H28C H 0.9155 0.6241 0.4284 0.076 Uiso 1 1 calc R U
C29 C 0.6358(2) 0.54462(19) 0.63694(19) 0.0526(8) Uani 1 1 d . .
H29A H 0.6051 0.4985 0.6211 0.063 Uiso 1 1 calc R U
H29B H 0.5850 0.5808 0.6352 0.063 Uiso 1 1 calc R U
C30 C 0.6904(3) 0.5388(2) 0.7138(2) 0.0688(11) Uani 1 1 d . .
H30A H 0.6469 0.5274 0.7481 0.103 Uiso 1 1 calc R U
H30B H 0.7225 0.5840 0.7287 0.103 Uiso 1 1 calc R U
H30C H 0.7382 0.5010 0.7160 0.103 Uiso 1 1 calc R U
B B 0.22375(19) 0.06052(14) 0.35362(16) 0.0249(6) Uani 1 1 d . .
C31 C 0.16450(17) 0.00146(13) 0.29583(14) 0.0256(5) Uani 1 1 d . .
C32 C 0.20788(19) -0.05459(13) 0.26447(15) 0.0312(6) Uani 1 1 d . .
H32 H 0.2755 -0.0586 0.2761 0.037 Uiso 1 1 calc R U
C33 C 0.1567(2) -0.10497(15) 0.21689(16) 0.0385(7) Uani 1 1 d . .
H33 H 0.1895 -0.1422 0.1970 0.046 Uiso 1 1 calc R U
C34 C 0.0585(2) -0.10097(15) 0.19871(16) 0.0401(7) Uani 1 1 d . .
H34 H 0.0232 -0.1354 0.1667 0.048 Uiso 1 1 calc R U
C35 C 0.0122(2) -0.04582(15) 0.22783(16) 0.0388(7) Uani 1 1 d . .
H35 H -0.0553 -0.0421 0.2154 0.047 Uiso 1 1 calc R U
C36 C 0.06435(19) 0.00399(14) 0.27510(15) 0.0336(6) Uani 1 1 d . .
H36 H 0.0310 0.0414 0.2942 0.040 Uiso 1 1 calc R U
C37 C 0.18879(16) 0.14159(13) 0.32516(14) 0.0248(5) Uani 1 1 d . .
C38 C 0.15852(17) 0.15688(13) 0.24896(15) 0.0289(6) Uani 1 1 d . .
H38 H 0.1535 0.1189 0.2139 0.035 Uiso 1 1 calc R U
C39 C 0.13545(18) 0.22522(14) 0.22233(16) 0.0336(6) Uani 1 1 d . .
H39 H 0.1147 0.2331 0.1702 0.040 Uiso 1 1 calc R U
C40 C 0.14266(19) 0.28161(14) 0.27171(17) 0.0362(6) Uani 1 1 d . .
H40 H 0.1279 0.3285 0.2539 0.043 Uiso 1 1 calc R U
C41 C 0.1718(2) 0.26872(14) 0.34771(17) 0.0367(6) Uani 1 1 d . .
H41 H 0.1766 0.3069 0.3824 0.044 Uiso 1 1 calc R U
C42 C 0.19390(18) 0.20019(13) 0.37324(15) 0.0296(6) Uani 1 1 d . .
H42 H 0.2134 0.1927 0.4256 0.036 Uiso 1 1 calc R U
C43 C 0.33914(17) 0.05426(13) 0.35326(14) 0.0257(5) Uani 1 1 d . .
C44 C 0.38649(19) 0.09653(15) 0.30925(16) 0.0371(6) Uani 1 1 d . .
H44 H 0.3506 0.1308 0.2773 0.045 Uiso 1 1 calc R U
C45 C 0.4840(2) 0.09113(17) 0.30970(18) 0.0445(7) Uani 1 1 d . .
H45 H 0.5131 0.1213 0.2785 0.053 Uiso 1 1 calc R U
C46 C 0.53867(19) 0.04211(15) 0.35534(16) 0.0367(6) Uani 1 1 d . .
H46 H 0.6055 0.0388 0.3566 0.044 Uiso 1 1 calc R U
C47 C 0.49446(19) -0.00197(15) 0.39897(16) 0.0371(6) Uani 1 1 d . .
H47 H 0.5306 -0.0368 0.4299 0.044 Uiso 1 1 calc R U
C48 C 0.39762(18) 0.00451(14) 0.39783(15) 0.0324(6) Uani 1 1 d . .
H48 H 0.3691 -0.0263 0.4288 0.039 Uiso 1 1 calc R U
C49 C 0.20708(17) 0.04594(12) 0.43981(14) 0.0256(5) Uani 1 1 d . .
C50 C 0.26755(18) 0.07567(13) 0.50204(15) 0.0298(6) Uani 1 1 d . .
H50 H 0.3189 0.1048 0.4934 0.036 Uiso 1 1 calc R U
C51 C 0.25621(19) 0.06469(14) 0.57558(15) 0.0326(6) Uani 1 1 d . .
H51 H 0.2981 0.0872 0.6156 0.039 Uiso 1 1 calc R U
C52 C 0.18401(19) 0.02108(14) 0.59063(15) 0.0331(6) Uani 1 1 d . .
H52 H 0.1764 0.0125 0.6408 0.040 Uiso 1 1 calc R U
C53 C 0.12349(19) -0.00962(14) 0.53145(15) 0.0343(6) Uani 1 1 d . .
H53 H 0.0736 -0.0398 0.5408 0.041 Uiso 1 1 calc R U
C54 C 0.13452(18) 0.00303(13) 0.45802(15) 0.0299(6) Uani 1 1 d . .
H54 H 0.0908 -0.0185 0.4184 0.036 Uiso 1 1 calc R U

loop_
_atom_site_aniso_label
_atom_site_aniso_U_11
_atom_site_aniso_U_22
_atom_site_aniso_U_33
_atom_site_aniso_U_23
_atom_site_aniso_U_13
_atom_site_aniso_U_12
Ni 0.02046(16) 0.02208(15) 0.02887(17) 0.00024(13) 0.00294(12) -0.00152(12)
S1 0.0278(3) 0.0250(3) 0.0405(4) 0.0010(3) -0.0028(3) -0.0040(3)
S2 0.0279(3) 0.0272(3) 0.0390(4) 0.0036(3) -0.0017(3) -0.0010(3)
P1 0.0208(3) 0.0231(3) 0.0283(3) -0.0004(3) 0.0052(2) -0.0004(2)
P2 0.0222(3) 0.0265(3) 0.0284(3) -0.0017(3) 0.0035(3) -0.0026(3)
P3 0.0294(3) 0.0233(3) 0.0349(4) 0.0008(3) 0.0052(3) -0.0022(3)
O1 0.0391(11) 0.0262(9) 0.0437(11) 0.0008(8) 0.0114(9) -0.0069(8)
O2 0.0459(12) 0.0266(9) 0.0425(11) -0.0024(8) 0.0126(9) 0.0013(8)
C1 0.0262(13) 0.0266(13) 0.0341(14) 0.0014(11) 0.0059(11) -0.0025(10)
C2 0.0272(13) 0.0268(13) 0.0355(14) -0.0030(11) 0.0056(11) -0.0023(11)
C3 0.0265(13) 0.0223(12) 0.0257(12) -0.0002(10) 0.0039(10) 0.0025(10)
C4 0.0281(14) 0.0390(15) 0.0355(15) -0.0006(12) 0.0060(11) 0.0038(12)
C5 0.0422(16) 0.0430(16) 0.0326(15) -0.0006(13) 0.0122(13) 0.0112(13)
C6 0.0501(18) 0.0351(15) 0.0295(14) -0.0033(12) 0.0046(13) 0.0006(13)
C7 0.0355(15) 0.0368(15) 0.0354(15) -0.0008(12) -0.0035(12) -0.0061(12)
C8 0.0275(13) 0.0312(14) 0.0357(14) 0.0001(12) 0.0050(11) 0.0005(11)
C9 0.0237(12) 0.0273(13) 0.0305(13) -0.0060(11) 0.0052(10) -0.0023(10)
C10 0.0300(14) 0.0334(14) 0.0332(14) -0.0026(12) 0.0061(11) -0.0017(11)
C11 0.0331(15) 0.0453(17) 0.0392(16) -0.0076(13) 0.0172(12) -0.0075(13)
C12 0.0263(14) 0.0396(16) 0.0474(17) -0.0146(13) 0.0129(12) -0.0007(12)
C13 0.0288(14) 0.0278(14) 0.0533(18) -0.0053(13) 0.0093(13) 0.0024(11)
C14 0.0281(14) 0.0259(13) 0.0441(16) -0.0005(12) 0.0114(12) 0.0016(11)
C15 0.0275(13) 0.0287(13) 0.0287(13) -0.0032(11) 0.0047(10) -0.0005(11)
C16 0.0317(15) 0.0503(17) 0.0365(15) -0.0064(13) 0.0077(12) -0.0113(13)
C17 0.0504(18) 0.058(2) 0.0310(15) -0.0004(14) 0.0126(13) -0.0184(15)
C18 0.0486(18) 0.0474(17) 0.0283(15) 0.0011(13) 0.0003(13) -0.0037(14)
C19 0.0338(15) 0.0525(18) 0.0364(16) -0.0031(14) -0.0044(12) -0.0058(14)
C20 0.0313(15) 0.0472(17) 0.0354(15) -0.0012(13) 0.0052(12) -0.0089(13)
C21 0.0244(13) 0.0317(13) 0.0277(13) 0.0015(11) 0.0045(10) -0.0004(11)
C22 0.0329(14) 0.0360(15) 0.0339(14) -0.0038(12) 0.0069(12) -0.0076(12)
C23 0.0280(14) 0.0465(17) 0.0363(15) 0.0031(13) 0.0048(12) -0.0081(12)
C24 0.0292(14) 0.0444(16) 0.0400(16) 0.0071(13) 0.0122(12) 0.0068(12)
C25 0.0420(16) 0.0317(14) 0.0402(16) -0.0005(12) 0.0144(13) 0.0051(12)
C26 0.0307(14) 0.0279(13) 0.0392(15) 0.0000(12) 0.0072(12) -0.0021(11)
C27 0.0443(17) 0.0397(16) 0.0398(16) 0.0026(13) 0.0143(13) -0.0065(13)
C28 0.0369(17) 0.067(2) 0.0493(19) 0.0102(17) 0.0081(14) -0.0095(15)
C29 0.0441(18) 0.058(2) 0.060(2) -0.0187(17) 0.0195(16) -0.0077(16)
C30 0.084(3) 0.072(3) 0.055(2) 0.0018(19) 0.024(2) 0.012(2)
B 0.0199(13) 0.0235(14) 0.0316(15) 0.0010(12) 0.0059(11) 0.0006(11)
C31 0.0252(12) 0.0225(12) 0.0297(13) 0.0058(10) 0.0063(10) -0.0004(10)
C32 0.0275(13) 0.0292(14) 0.0382(15) 0.0007(11) 0.0096(11) 0.0001(11)
C33 0.0477(18) 0.0312(14) 0.0403(16) -0.0078(12) 0.0180(13) -0.0042(13)
C34 0.0448(17) 0.0350(15) 0.0388(16) -0.0035(13) 0.0037(13) -0.0138(13)
C35 0.0285(14) 0.0390(16) 0.0449(17) 0.0057(13) -0.0037(12) -0.0075(12)
C36 0.0282(14) 0.0271(13) 0.0440(16) 0.0003(12) 0.0029(12) 0.0010(11)
C37 0.0136(11) 0.0259(12) 0.0353(14) -0.0001(11) 0.0055(10) -0.0013(9)
C38 0.0245(13) 0.0277(13) 0.0347(14) 0.0007(11) 0.0057(11) 0.0015(10)
C39 0.0237(13) 0.0356(14) 0.0411(15) 0.0082(12) 0.0054(11) 0.0042(11)
C40 0.0275(14) 0.0249(13) 0.0578(19) 0.0067(13) 0.0120(13) 0.0029(11)
C41 0.0345(15) 0.0258(13) 0.0511(18) -0.0038(12) 0.0111(13) -0.0016(11)
C42 0.0251(13) 0.0282(13) 0.0356(14) 0.0005(11) 0.0056(11) -0.0003(10)
C43 0.0202(12) 0.0257(12) 0.0308(13) -0.0012(10) 0.0033(10) -0.0011(10)
C44 0.0245(14) 0.0428(16) 0.0445(16) 0.0144(13) 0.0076(12) 0.0066(12)
C45 0.0251(14) 0.0567(19) 0.0548(19) 0.0163(15) 0.0150(13) -0.0005(13)
C46 0.0206(13) 0.0465(16) 0.0430(16) -0.0018(13) 0.0060(12) 0.0051(12)
C47 0.0266(14) 0.0425(16) 0.0416(16) 0.0057(13) 0.0048(12) 0.0103(12)
C48 0.0270(13) 0.0329(14) 0.0389(15) 0.0064(12) 0.0106(11) 0.0032(11)
C49 0.0213(12) 0.0205(11) 0.0355(14) 0.0015(10) 0.0068(10) 0.0045(10)
C50 0.0219(13) 0.0277(13) 0.0397(15) 0.0023(11) 0.0056(11) 0.0015(10)
C51 0.0298(14) 0.0328(14) 0.0331(14) 0.0006(12) 0.0005(11) 0.0058(11)
C52 0.0320(14) 0.0354(14) 0.0336(14) 0.0080(12) 0.0101(12) 0.0065(12)
C53 0.0277(14) 0.0336(14) 0.0433(16) 0.0081(12) 0.0110(12) 0.0012(11)
C54 0.0258(13) 0.0278(13) 0.0360(14) 0.0003(11) 0.0055(11) -0.0006(11)

loop_
_atom_type_symbol
_atom_type_description
_atom_type_scat_dispersion_real
_atom_type_scat_dispersion_imag
_atom_type_scat_source
C C 0.0033 0.0016 'International Tables Vol C Tables 4.2.6.8 and 6.1.1.4'
H H 0.0000 0.0000 'International Tables Vol C Tables 4.2.6.8 and 6.1.1.4'
O O 0.0106 0.0060 'International Tables Vol C Tables 4.2.6.8 and 6.1.1.4'
S S 0.1246 0.1234 'International Tables Vol C Tables 4.2.6.8 and 6.1.1.4'
P P 0.1023 0.0942 'International Tables Vol C Tables 4.2.6.8 and 6.1.1.4'
Ni Ni 0.3393 1.1124 'International Tables Vol C Tables 4.2.6.8 and 6.1.1.4'
B B 0.0013 0.0007 'International Tables Vol C Tables 4.2.6.8 and 6.1.1.4'

loop_
_geom_angle_atom_site_label_1
_geom_angle_atom_site_label_2
_geom_angle_atom_site_label_3
_geom_angle
P1 Ni P2 87.12(3)
P1 Ni S1 89.92(3)
P2 Ni S1 174.72(3)
P1 Ni S2 178.31(3)
P2 Ni S2 94.16(3)
S1 Ni S2 88.72(3)
P1 Ni P3 134.13(3)
P2 Ni P3 137.94(3)
S1 Ni P3 44.43(2)
S2 Ni P3 44.44(2)
P3 S1 Ni 84.23(3)
P3 S2 Ni 83.91(3)
C3 P1 C9 107.45(11)
C3 P1 C1 107.92(12)
C9 P1 C1 105.51(12)
C3 P1 Ni 111.68(8)
C9 P1 Ni 114.53(9)
C1 P1 Ni 109.38(8)
C15 P2 C21 107.83(12)
C15 P2 C2 108.09(12)
C21 P2 C2 105.07(12)
C15 P2 Ni 117.32(9)
C21 P2 Ni 109.64(8)
C2 P2 Ni 108.21(8)
O1 P3 O2 97.70(10)
O1 P3 S1 114.01(8)
O2 P3 S1 113.93(8)
O1 P3 S2 114.56(8)
O2 P3 S2 114.46(8)
S1 P3 S2 102.80(4)
O1 P3 Ni 134.90(8)
O2 P3 Ni 127.39(8)
S1 P3 Ni 51.34(2)
S2 P3 Ni 51.65(2)
C27 O1 P3 120.10(16)
C29 O2 P3 120.63(18)
C2 C1 P1 107.12(17)
C2 C1 H1A 110.3
P1 C1 H1A 110.3
C2 C1 H1B 110.3
P1 C1 H1B 110.3
H1A C1 H1B 108.5
C1 C2 P2 106.77(17)
C1 C2 H2A 110.4
P2 C2 H2A 110.4
C1 C2 H2B 110.4
P2 C2 H2B 110.4
H2A C2 H2B 108.6
C8 C3 C4 119.0(2)
C8 C3 P1 121.74(19)
C4 C3 P1 118.82(19)
C5 C4 C3 120.4(3)
C5 C4 H4 119.8
C3 C4 H4 119.8
C4 C5 C6 120.0(3)
C4 C5 H5 120.0
C6 C5 H5 120.0
C7 C6 C5 120.1(3)
C7 C6 H6 120.0
C5 C6 H6 120.0
C6 C7 C8 120.3(3)
C6 C7 H7 119.9
C8 C7 H7 119.9
C7 C8 C3 120.3(3)
C7 C8 H8 119.9
C3 C8 H8 119.9
C10 C9 C14 119.4(2)
C10 C9 P1 120.9(2)
C14 C9 P1 119.7(2)
C9 C10 C11 119.9(3)
C9 C10 H10 120.1
C11 C10 H10 120.1
C12 C11 C10 120.3(3)
C12 C11 H11 119.9
C10 C11 H11 119.9
C11 C12 C13 120.0(3)
C11 C12 H12 120.0
C13 C12 H12 120.0
C12 C13 C14 120.5(3)
C12 C13 H13 119.8
C14 C13 H13 119.8
C13 C14 C9 120.1(3)
C13 C14 H14 120.0
C9 C14 H14 120.0
C16 C15 C20 118.7(2)
C16 C15 P2 118.5(2)
C20 C15 P2 122.7(2)
C15 C16 C17 120.2(3)
C15 C16 H16 119.9
C17 C16 H16 119.9
C18 C17 C16 120.5(3)
C18 C17 H17 119.7
C16 C17 H17 119.7
C17 C18 C19 120.4(3)
C17 C18 H18 119.8
C19 C18 H18 119.8
C18 C19 C20 120.0(3)
C18 C19 H19 120.0
C20 C19 H19 120.0
C19 C20 C15 120.2(3)
C19 C20 H20 119.9
C15 C20 H20 119.9
C26 C21 C22 118.8(2)
C26 C21 P2 119.21(19)
C22 C21 P2 122.0(2)
C23 C22 C21 119.6(3)
C23 C22 H22 120.2
C21 C22 H22 120.2
C24 C23 C22 120.6(3)
C24 C23 H23 119.7
C22 C23 H23 119.7
C23 C24 C25 119.9(3)
C23 C24 H24 120.0
C25 C24 H24 120.0
C24 C25 C26 120.0(3)
C24 C25 H25 120.0
C26 C25 H25 120.0
C25 C26 C21 121.0(2)
C25 C26 H26 119.5
C21 C26 H26 119.5
O1 C27 C28 107.3(2)
O1 C27 H27A 110.3
C28 C27 H27A 110.3
O1 C27 H27B 110.3
C28 C27 H27B 110.3
H27A C27 H27B 108.5
C27 C28 H28A 109.5
C27 C28 H28B 109.5
H28A C28 H28B 109.5
C27 C28 H28C 109.5
H28A C28 H28C 109.5
H28B C28 H28C 109.5
O2 C29 C30 109.9(3)
O2 C29 H29A 109.7
C30 C29 H29A 109.7
O2 C29 H29B 109.7
C30 C29 H29B 109.7
H29A C29 H29B 108.2
C29 C30 H30A 109.5
C29 C30 H30B 109.5
H30A C30 H30B 109.5
C29 C30 H30C 109.5
H30A C30 H30C 109.5
H30B C30 H30C 109.5
C49 B C31 110.2(2)
C49 B C43 108.13(19)
C31 B C43 110.0(2)
C49 B C37 111.2(2)
C31 B C37 109.45(19)
C43 B C37 107.86(19)
C32 C31 C36 114.9(2)
C32 C31 B 123.7(2)
C36 C31 B 121.4(2)
C33 C32 C31 123.1(3)
C33 C32 H32 118.5
C31 C32 H32 118.5
C34 C33 C32 120.2(3)
C34 C33 H33 119.9
C32 C33 H33 119.9
C33 C34 C35 118.9(3)
C33 C34 H34 120.5
C35 C34 H34 120.5
C34 C35 C36 120.2(3)
C34 C35 H35 119.9
C36 C35 H35 119.9
C35 C36 C31 122.8(3)
C35 C36 H36 118.6
C31 C36 H36 118.6
C42 C37 C38 115.2(2)
C42 C37 B 123.5(2)
C38 C37 B 121.1(2)
C39 C38 C37 122.9(2)
C39 C38 H38 118.6
C37 C38 H38 118.6
C40 C39 C38 120.0(3)
C40 C39 H39 120.0
C38 C39 H39 120.0
C39 C40 C41 119.0(2)
C39 C40 H40 120.5
C41 C40 H40 120.5
C42 C41 C40 120.2(3)
C42 C41 H41 119.9
C40 C41 H41 119.9
C41 C42 C37 122.8(2)
C41 C42 H42 118.6
C37 C42 H42 118.6
C44 C43 C48 114.4(2)
C44 C43 B 123.6(2)
C48 C43 B 122.0(2)
C43 C44 C45 123.1(3)
C43 C44 H44 118.4
C45 C44 H44 118.4
C46 C45 C44 120.2(3)
C46 C45 H45 119.9
C44 C45 H45 119.9
C47 C46 C45 118.7(3)
C47 C46 H46 120.6
C45 C46 H46 120.6
C46 C47 C48 120.0(3)
C46 C47 H47 120.0
C48 C47 H47 120.0
C47 C48 C43 123.5(2)
C47 C48 H48 118.3
C43 C48 H48 118.3
C54 C49 C50 114.2(2)
C54 C49 B 124.3(2)
C50 C49 B 121.5(2)
C51 C50 C49 123.4(2)
C51 C50 H50 118.3
C49 C50 H50 118.3
C52 C51 C50 120.1(2)
C52 C51 H51 119.9
C50 C51 H51 119.9
C53 C52 C51 118.5(2)
C53 C52 H52 120.7
C51 C52 H52 120.7
C52 C53 C54 120.7(3)
C52 C53 H53 119.6
C54 C53 H53 119.6
C53 C54 C49 123.0(2)
C53 C54 H54 118.5
C49 C54 H54 118.5

loop_
_geom_bond_atom_site_label_1
_geom_bond_atom_site_label_2
_geom_bond_distance
Ni P1 2.1598(7)
Ni P2 2.1614(7)
Ni S1 2.2304(7)
Ni S2 2.2414(7)
Ni P3 2.8419(7)
S1 P3 1.9996(9)
S2 P3 2.0009(9)
P1 C3 1.805(2)
P1 C9 1.810(3)
P1 C1 1.841(2)
P2 C15 1.814(3)
P2 C21 1.822(3)
P2 C2 1.836(3)
P3 O1 1.5618(19)
P3 O2 1.5651(19)
O1 C27 1.470(3)
O2 C29 1.467(4)
C1 C2 1.531(3)
C1 H1A 0.9900
C1 H1B 0.9900
C2 H2A 0.9900
C2 H2B 0.9900
C3 C8 1.392(3)
C3 C4 1.396(4)
C4 C5 1.380(4)
C4 H4 0.9500
C5 C6 1.384(4)
C5 H5 0.9500
C6 C7 1.379(4)
C6 H6 0.9500
C7 C8 1.380(4)
C7 H7 0.9500
C8 H8 0.9500
C9 C10 1.393(4)
C9 C14 1.395(4)
C10 C11 1.396(4)
C10 H10 0.9500
C11 C12 1.377(4)
C11 H11 0.9500
C12 C13 1.382(4)
C12 H12 0.9500
C13 C14 1.385(4)
C13 H13 0.9500
C14 H14 0.9500
C15 C16 1.385(4)
C15 C20 1.400(4)
C16 C17 1.387(4)
C16 H16 0.9500
C17 C18 1.361(4)
C17 H17 0.9500
C18 C19 1.377(4)
C18 H18 0.9500
C19 C20 1.382(4)
C19 H19 0.9500
C20 H20 0.9500
C21 C26 1.391(4)
C21 C22 1.397(4)
C22 C23 1.395(4)
C22 H22 0.9500
C23 C24 1.378(4)
C23 H23 0.9500
C24 C25 1.378(4)
C24 H24 0.9500
C25 C26 1.383(4)
C25 H25 0.9500
C26 H26 0.9500
C27 C28 1.493(4)
C27 H27A 0.9900
C27 H27B 0.9900
C28 H28A 0.9800
C28 H28B 0.9800
C28 H28C 0.9800
C29 C30 1.471(5)
C29 H29A 0.9900
C29 H29B 0.9900
C30 H30A 0.9800
C30 H30B 0.9800
C30 H30C 0.9800
B C49 1.649(4)
B C31 1.649(4)
B C43 1.650(4)
B C37 1.657(4)
C31 C32 1.396(3)
C31 C36 1.408(3)
C32 C33 1.394(4)
C32 H32 0.9500
C33 C34 1.378(4)
C33 H33 0.9500
C34 C35 1.386(4)
C34 H34 0.9500
C35 C36 1.389(4)
C35 H35 0.9500
C36 H36 0.9500
C37 C42 1.400(3)
C37 C38 1.401(3)
C38 C39 1.391(4)
C38 H38 0.9500
C39 C40 1.380(4)
C39 H39 0.9500
C40 C41 1.387(4)
C40 H40 0.9500
C41 C42 1.386(4)
C41 H41 0.9500
C42 H42 0.9500
C43 C44 1.388(4)
C43 C48 1.405(3)
C44 C45 1.393(4)
C44 H44 0.9500
C45 C46 1.380(4)
C45 H45 0.9500
C46 C47 1.377(4)
C46 H46 0.9500
C47 C48 1.382(4)
C47 H47 0.9500
C48 H48 0.9500
C49 C54 1.399(3)
C49 C50 1.404(3)
C50 C51 1.390(4)
C50 H50 0.9500
C51 C52 1.382(4)
C51 H51 0.9500
C52 C53 1.374(4)
C52 H52 0.9500
C53 C54 1.392(4)
C53 H53 0.9500
C54 H54 0.9500

loop_
_geom_torsion_atom_site_label_1
_geom_torsion_atom_site_label_2
_geom_torsion_atom_site_label_3
_geom_torsion_atom_site_label_4
_geom_torsion
O2 P3 O1 C27 -177.7(2)
S1 P3 O1 C27 61.7(2)
S2 P3 O1 C27 -56.3(2)
Ni P3 O1 C27 3.2(2)
O1 P3 O2 C29 178.4(2)
S1 P3 O2 C29 -61.0(2)
S2 P3 O2 C29 56.9(2)
Ni P3 O2 C29 -2.4(3)
C3 P1 C1 C2 157.72(17)
C9 P1 C1 C2 -87.64(19)
Ni P1 C1 C2 36.03(19)
P1 C1 C2 P2 -48.6(2)
C15 P2 C2 C1 171.18(17)
C21 P2 C2 C1 -73.88(19)
Ni P2 C2 C1 43.18(18)
C9 P1 C3 C8 18.1(2)
C1 P1 C3 C8 131.4(2)
Ni P1 C3 C8 -108.3(2)
C9 P1 C3 C4 -169.5(2)
C1 P1 C3 C4 -56.2(2)
Ni P1 C3 C4 64.1(2)
C8 C3 C4 C5 -0.4(4)
P1 C3 C4 C5 -173.1(2)
C3 C4 C5 C6 -0.6(4)
C4 C5 C6 C7 1.1(4)
C5 C6 C7 C8 -0.4(4)
C6 C7 C8 C3 -0.6(4)
C4 C3 C8 C7 1.1(4)
P1 C3 C8 C7 173.5(2)
C3 P1 C9 C10 -122.5(2)
C1 P1 C9 C10 122.5(2)
Ni P1 C9 C10 2.2(2)
C3 P1 C9 C14 57.5(2)
C1 P1 C9 C14 -57.4(2)
Ni P1 C9 C14 -177.78(17)
C14 C9 C10 C11 1.3(4)
P1 C9 C10 C11 -178.7(2)
C9 C10 C11 C12 -0.7(4)
C10 C11 C12 C13 -0.5(4)
C11 C12 C13 C14 1.0(4)
C12 C13 C14 C9 -0.4(4)
C10 C9 C14 C13 -0.8(4)
P1 C9 C14 C13 179.2(2)
C21 P2 C15 C16 146.4(2)
C2 P2 C15 C16 -100.5(2)
Ni P2 C15 C16 22.1(2)
C21 P2 C15 C20 -31.5(3)
C2 P2 C15 C20 81.6(2)
Ni P2 C15 C20 -155.8(2)
C20 C15 C16 C17 0.8(4)
P2 C15 C16 C17 -177.1(2)
C15 C16 C17 C18 -1.1(5)
C16 C17 C18 C19 0.0(5)
C17 C18 C19 C20 1.4(5)
C18 C19 C20 C15 -1.6(5)
C16 C15 C20 C19 0.6(4)
P2 C15 C20 C19 178.4(2)
C15 P2 C21 C26 -110.3(2)
C2 P2 C21 C26 134.6(2)
Ni P2 C21 C26 18.5(2)
C15 P2 C21 C22 69.3(2)
C2 P2 C21 C22 -45.8(2)
Ni P2 C21 C22 -161.93(19)
C26 C21 C22 C23 0.8(4)
P2 C21 C22 C23 -178.7(2)
C21 C22 C23 C24 -0.9(4)
C22 C23 C24 C25 0.1(4)
C23 C24 C25 C26 0.7(4)
C24 C25 C26 C21 -0.7(4)
C22 C21 C26 C25 -0.1(4)
P2 C21 C26 C25 179.5(2)
P3 O1 C27 C28 -148.1(2)
P3 O2 C29 C30 101.6(3)
C49 B C31 C32 -106.6(3)
C43 B C31 C32 12.5(3)
C37 B C31 C32 130.9(2)
C49 B C31 C36 72.7(3)
C43 B C31 C36 -168.2(2)
C37 B C31 C36 -49.8(3)
C36 C31 C32 C33 -0.7(4)
B C31 C32 C33 178.6(2)
C31 C32 C33 C34 0.0(4)
C32 C33 C34 C35 0.7(4)
C33 C34 C35 C36 -0.6(4)
C34 C35 C36 C31 -0.1(4)
C32 C31 C36 C35 0.8(4)
B C31 C36 C35 -178.6(2)
C49 B C37 C42 31.8(3)
C31 B C37 C42 153.7(2)
C43 B C37 C42 -86.6(3)
C49 B C37 C38 -153.2(2)
C31 B C37 C38 -31.3(3)
C43 B C37 C38 88.4(3)
C42 C37 C38 C39 0.3(4)
B C37 C38 C39 -175.1(2)
C37 C38 C39 C40 0.5(4)
C38 C39 C40 C41 -0.9(4)
C39 C40 C41 C42 0.5(4)
C40 C41 C42 C37 0.3(4)
C38 C37 C42 C41 -0.7(4)
B C37 C42 C41 174.5(2)
C49 B C43 C44 -144.0(2)
C31 B C43 C44 95.6(3)
C37 B C43 C44 -23.7(3)
C49 B C43 C48 36.5(3)
C31 B C43 C48 -83.9(3)
C37 B C43 C48 156.8(2)
C48 C43 C44 C45 -0.9(4)
B C43 C44 C45 179.6(3)
C43 C44 C45 C46 0.0(5)
C44 C45 C46 C47 1.3(5)
C45 C46 C47 C48 -1.5(4)
C46 C47 C48 C43 0.5(4)
C44 C43 C48 C47 0.6(4)
B C43 C48 C47 -179.8(3)
C31 B C49 C54 -15.8(3)
C43 B C49 C54 -136.1(2)
C37 B C49 C54 105.7(3)
C31 B C49 C50 163.1(2)
C43 B C49 C50 42.8(3)
C37 B C49 C50 -75.4(3)
C54 C49 C50 C51 -0.9(4)
B C49 C50 C51 -179.9(2)
C49 C50 C51 C52 1.8(4)
C50 C51 C52 C53 -1.2(4)
C51 C52 C53 C54 -0.1(4)
C52 C53 C54 C49 1.0(4)
C50 C49 C54 C53 -0.5(4)
B C49 C54 C53 178.5(2)
